data_9013308
loop_
_publ_author_name
'Nestola, F.'
'Curetti, N.'
'Benna, P.'
'Ivaldi, G.'
'Angel, R.'
'Bruno, E.'

_publ_section_title
;
 Compressibility and high-pressure behavior of Ab63Or27An10 anorthoclase
 Note: P = 0.0001 GPa
;
_journal_name_full 'The Canadian Mineralogist'
_journal_page_first 1443
_journal_page_last 1454
_journal_paper_doi 10.3749/canmin.46.6.1443
_journal_volume 46
_journal_year 2008
_chemical_compound_source 'Torino, Italy'
_chemical_formula_sum 'Al1.1 Ca0.1 K0.27 Na0.63 O8 Si2.9'
_chemical_name_mineral Anorthoclase
_space_group_IT_number 2
_symmetry_space_group_name_Hall '-P 1 (1/2*x+1/2*y,1/2*x-1/2*y,-z)'
_symmetry_space_group_name_H-M 'C -1'
_cell_angle_alpha 91.79
_cell_angle_beta 116.16
_cell_angle_gamma 90.19
_cell_formula_units_Z 4
_cell_length_a 8.278
_cell_length_b 12.949
_cell_length_c 7.145
_cell_volume 686.973
_database_code_amcsd 0006199
_diffrn_ambient_pressure 100
_exptl_crystal_density_diffrn 2.593
_cod_original_formula_sum '(Na.63 K.27 Ca.1) (Al1.1 Si2.9) O8'
_cod_database_code 9013308

loop_
_space_group_symop_operation_xyz
x,y,z
1/2+x,1/2+y,z
-x,-y,-z
1/2-x,1/2-y,-z

loop_
_atom_site_label
_atom_site_fract_x
_atom_site_fract_y
_atom_site_fract_z
_atom_site_occupancy
_atom_site_U_iso_or_equiv
_atom_site_type_symbol
_atom_site_attached_hydrogens
Na 0.27510 0.00270 0.13690 0.63000 0.07900 Na 0
K 0.27510 0.00270 0.13690 0.27000 0.07900 K 0
Ca 0.27510 0.00270 0.13690 0.10000 0.07900 Ca 0
Al10 0.00610 0.17370 0.21650 0.27500 0.02300 Al 0
Si10 0.00610 0.17370 0.21650 0.72500 0.02300 Si 0
Al1m 0.00430 0.81780 0.22130 0.27500 0.02800 Al 0
Si1m 0.00430 0.81780 0.22130 0.72500 0.02800 Si 0
Al20 0.69690 0.11390 0.33920 0.27500 0.02400 Al 0
Si20 0.69690 0.11390 0.33920 0.72500 0.02400 Si 0
Al2m 0.69380 0.88140 0.34920 0.27500 0.02200 Al 0
Si2m 0.69380 0.88140 0.34920 0.72500 0.02200 Si 0
OA1 0.00020 0.13620 0.99340 1.00000 0.04600 O 0
OA2 0.60400 0.99670 0.28170 1.00000 0.03400 O 0
OB0 0.82620 0.12460 0.22180 1.00000 0.03200 O 0
OBm 0.82500 0.85900 0.23780 1.00000 0.03700 O 0
OC0 0.02120 0.29980 0.26250 1.00000 0.03600 O 0
OCm 0.02620 0.69150 0.24410 1.00000 0.04400 O 0
OD0 0.18890 0.11840 0.39170 1.00000 0.03400 O 0
ODm 0.18610 0.87270 0.40650 1.00000 0.04900 O 0

loop_
_cod_changelog_entry_id
_cod_changelog_entry_author
_cod_changelog_entry_date
_cod_changelog_entry_text
1
;cod-tools version 3.8.0
Id: cif_guess_AMCSD_atom_types 9581 2023-05-17 12:35:41Z saulius
;
2023-05-23T09:25:24+03:00
;Derived atom types and hydrogen counts
from atom names that follow the AMCSD naming convention
(Wat == water, O-H == hydroxyl).
;

loop_
_cod_related_entry_id
_cod_related_entry_database
_cod_related_entry_code
1 AMCSD 0006199
